data_7203433
loop_
_publ_author_name
'Dey, Archan'
'Desiraju, Gautam R.'

_publ_section_title
;
 Dimorphs of 4&#x2032;-amino-4-hydroxy-2&#x2032;-methylbiphenyl:
 Assessment of likelihood of polymorphism in flexible molecules
;
_journal_issue 6
_journal_name_full CrystEngComm
_journal_page_first 477
_journal_paper_doi 10.1039/b605751a
_journal_volume 8
_journal_year 2006
_chemical_formula_moiety 'C13 H13 N O'
_chemical_formula_sum 'C13 H13 N O'
_chemical_formula_weight 199.24
_chemical_name_systematic
;
4-amino-2-methyl-4'-hydroxydiphenyl
;
_space_group_IT_number 14
_symmetry_cell_setting monoclinic
_symmetry_space_group_name_Hall '-P 2yn'
_symmetry_space_group_name_H-M 'P 1 21/n 1'
_atom_sites_solution_hydrogens geom
_atom_sites_solution_primary direct
_atom_sites_solution_secondary difmap
_audit_creation_method SHELXL-97
_cell_angle_alpha 90.00
_cell_angle_beta 96.3320(10)
_cell_angle_gamma 90.00
_cell_formula_units_Z 8
_cell_length_a 11.1587(2)
_cell_length_b 9.5748(2)
_cell_length_c 19.9175(4)
_cell_measurement_reflns_used 3274
_cell_measurement_temperature 120(2)
_cell_measurement_theta_max 27.239
_cell_measurement_theta_min 2.201
_cell_volume 2115.05(7)
_computing_cell_refinement 'Bruker SAINT'
_computing_data_collection 'Bruker SMART'
_computing_data_reduction 'Bruker SAINT'
_computing_molecular_graphics 'Bruker SHELXTL'
_computing_publication_material 'Bruker SHELXTL'
_computing_structure_refinement 'SHELXL-97 (Sheldrick, 1997)'
_computing_structure_solution 'SHELXS-97 (Sheldrick, 1990)'
_diffrn_ambient_temperature 120(2)
_diffrn_measured_fraction_theta_full 0.999
_diffrn_measured_fraction_theta_max 0.999
_diffrn_measurement_device_type 'Bruker SMART'
_diffrn_measurement_method /w
_diffrn_radiation_monochromator graphite
_diffrn_radiation_source 'fine-focus sealed tube'
_diffrn_radiation_type MoK\a
_diffrn_radiation_wavelength 0.71073
_diffrn_reflns_av_R_equivalents 0.0487
_diffrn_reflns_av_sigmaI/netI 0.0475
_diffrn_reflns_limit_h_max 13
_diffrn_reflns_limit_h_min -14
_diffrn_reflns_limit_k_max 12
_diffrn_reflns_limit_k_min -11
_diffrn_reflns_limit_l_max 25
_diffrn_reflns_limit_l_min -25
_diffrn_reflns_number 16432
_diffrn_reflns_theta_full 27.49
_diffrn_reflns_theta_max 27.49
_diffrn_reflns_theta_min 2.00
_diffrn_standards_decay_% 0
_diffrn_standards_number 0
_exptl_absorpt_coefficient_mu 0.079
_exptl_absorpt_correction_type none
_exptl_crystal_colour Yellow
_exptl_crystal_density_diffrn 1.251
_exptl_crystal_density_meas ?
_exptl_crystal_density_method .
_exptl_crystal_description block
_exptl_crystal_F_000 848
_exptl_crystal_size_max 0.19
_exptl_crystal_size_mid 0.12
_exptl_crystal_size_min 0.10
_refine_diff_density_max 0.242
_refine_diff_density_min -0.196
_refine_diff_density_rms 0.043
_refine_ls_extinction_method none
_refine_ls_goodness_of_fit_ref 0.958
_refine_ls_hydrogen_treatment mixed
_refine_ls_matrix_type full
_refine_ls_number_parameters 297
_refine_ls_number_reflns 4855
_refine_ls_number_restraints 0
_refine_ls_restrained_S_all 0.958
_refine_ls_R_factor_all 0.0805
_refine_ls_R_factor_gt 0.0406
_refine_ls_shift/su_max 0.000
_refine_ls_shift/su_mean 0.000
_refine_ls_structure_factor_coef Fsqd
_refine_ls_weighting_details 'calc w=1/[\s^2^(Fo^2^)+(0.0578P)^2^+0.0000P] where P=(Fo^2^+2Fc^2^)/3'
_refine_ls_weighting_scheme calc
_refine_ls_wR_factor_gt 0.0984
_refine_ls_wR_factor_ref 0.1171
_reflns_number_gt 2929
_reflns_number_total 4855
_reflns_threshold_expression >2sigma(I)
_cod_data_source_file b605751a.txt
_cod_data_source_block FORM-II
_cod_depositor_comments
;
The following automatic conversions were performed:
'_symmetry_cell_setting' value 'Monoclinic' changed to 'monoclinic'
according to '/home/saulius/struct/CIF-dictionaries/cif_core.dic'
dictionary named 'cif_core.dic' version 2.4.1 from 2010-06-29.

Automatic conversion script
Id: cif_fix_enum 1527 2010-12-29 10:47:43Z saulius 
;
_cod_original_sg_symbol_Hall '-P 2yn '
_cod_original_sg_symbol_H-M P2(1)/n
_cod_database_code 7203433

loop_
_symmetry_equiv_pos_as_xyz
'x, y, z'
'-x+1/2, y+1/2, -z+1/2'
'-x, -y, -z'
'x-1/2, -y-1/2, z-1/2'

loop_
_atom_site_label
_atom_site_type_symbol
_atom_site_fract_x
_atom_site_fract_y
_atom_site_fract_z
_atom_site_U_iso_or_equiv
_atom_site_adp_type
_atom_site_occupancy
_atom_site_symmetry_multiplicity
_atom_site_calc_flag
_atom_site_refinement_flags
_atom_site_disorder_assembly
_atom_site_disorder_group
O1 O 0.38007(10) 0.56281(12) 0.23858(5) 0.0308(3) Uani 1 1 d . . .
H1A H 0.3930(18) 0.484(2) 0.2171(9) 0.055(6) Uiso 1 1 d . . .
C1 C 0.46399(14) 0.57071(15) 0.29460(7) 0.0242(3) Uani 1 1 d . . .
C2 C 0.46924(15) 0.69317(15) 0.33181(7) 0.0277(4) Uani 1 1 d . . .
H2 H 0.4182 0.7671 0.3183 0.033 Uiso 1 1 calc R . .
C3 C 0.55045(15) 0.70520(15) 0.38902(7) 0.0272(4) Uani 1 1 d . . .
H3 H 0.5525 0.7874 0.4140 0.033 Uiso 1 1 calc R . .
C4 C 0.62980(14) 0.59697(15) 0.41043(7) 0.0239(3) Uani 1 1 d . . .
C5 C 0.62377(15) 0.47541(15) 0.37129(7) 0.0267(4) Uani 1 1 d . . .
H5 H 0.6760 0.4020 0.3840 0.032 Uiso 1 1 calc R . .
C6 C 0.54237(15) 0.46160(15) 0.31442(7) 0.0260(4) Uani 1 1 d . . .
H6 H 0.5398 0.3795 0.2893 0.031 Uiso 1 1 calc R . .
C7 C 0.71551(15) 0.61313(14) 0.47243(7) 0.0240(3) Uani 1 1 d . . .
C8 C 0.67237(15) 0.62062(15) 0.53559(7) 0.0261(3) Uani 1 1 d . . .
H8 H 0.5901 0.6109 0.5383 0.031 Uiso 1 1 calc R . .
C9 C 0.74887(15) 0.64203(15) 0.59417(7) 0.0281(4) Uani 1 1 d . . .
H9 H 0.7180 0.6445 0.6357 0.034 Uiso 1 1 calc R . .
C10 C 0.87136(15) 0.65986(14) 0.59113(7) 0.0257(3) Uani 1 1 d . . .
C11 C 0.91638(15) 0.65032(15) 0.52864(7) 0.0271(4) Uani 1 1 d . . .
H11 H 0.9988 0.6596 0.5264 0.033 Uiso 1 1 calc R . .
C12 C 0.83999(15) 0.62713(15) 0.46943(7) 0.0254(3) Uani 1 1 d . . .
C13 C 0.89237(16) 0.62358(18) 0.40285(8) 0.0357(4) Uani 1 1 d . . .
H13A H 0.9783 0.6344 0.4106 0.054 Uiso 1 1 calc R . .
H13B H 0.8587 0.6983 0.3746 0.054 Uiso 1 1 calc R . .
H13C H 0.8734 0.5358 0.3809 0.054 Uiso 1 1 calc R . .
N1 N 0.94991(15) 0.68057(15) 0.65134(7) 0.0315(3) Uani 1 1 d . . .
H1B H 0.9210(17) 0.7433(19) 0.6778(9) 0.044(6) Uiso 1 1 d . . .
H1C H 1.0266(19) 0.7054(19) 0.6425(9) 0.048(6) Uiso 1 1 d . . .
O2 O 0.40997(11) 0.33229(11) 0.16526(5) 0.0292(3) Uani 1 1 d . . .
H2A H 0.4006(18) 0.248(2) 0.1848(10) 0.055(6) Uiso 1 1 d . . .
C21 C 0.34412(14) 0.34548(15) 0.10287(7) 0.0240(3) Uani 1 1 d . . .
C22 C 0.35801(15) 0.46713(15) 0.06624(7) 0.0282(4) Uani 1 1 d . . .
H22 H 0.4130 0.5347 0.0832 0.034 Uiso 1 1 calc R . .
C23 C 0.29020(15) 0.48768(15) 0.00466(7) 0.0266(4) Uani 1 1 d . . .
H23 H 0.3000 0.5696 -0.0192 0.032 Uiso 1 1 calc R . .
C24 C 0.20728(14) 0.38785(15) -0.02245(7) 0.0234(3) Uani 1 1 d . . .
C26 C 0.26461(15) 0.24378(15) 0.07623(7) 0.0262(4) Uani 1 1 d . . .
H26 H 0.2568 0.1608 0.0996 0.031 Uiso 1 1 calc R . .
C25 C 0.19685(14) 0.26571(15) 0.01493(7) 0.0257(3) Uani 1 1 d . . .
H25 H 0.1426 0.1972 -0.0020 0.031 Uiso 1 1 calc R . .
C27 C 0.12861(14) 0.40782(14) -0.08726(7) 0.0224(3) Uani 1 1 d . . .
C28 C 0.00362(14) 0.40034(14) -0.08690(7) 0.0243(3) Uani 1 1 d . . .
H28 H -0.0277 0.3890 -0.0459 0.029 Uiso 1 1 calc R . .
C29 C -0.07521(15) 0.40919(14) -0.14548(7) 0.0242(3) Uani 1 1 d . . .
H29 H -0.1580 0.4060 -0.1434 0.029 Uiso 1 1 calc R . .
C30 C -0.02978(15) 0.42296(14) -0.20761(7) 0.0235(3) Uani 1 1 d . . .
C31 C 0.09407(14) 0.43328(15) -0.20849(7) 0.0257(3) Uani 1 1 d . . .
H31 H 0.1247 0.4444 -0.2497 0.031 Uiso 1 1 calc R . .
C32 C 0.17411(14) 0.42752(15) -0.14968(7) 0.0253(3) Uani 1 1 d . . .
C33 C 0.30759(16) 0.43897(19) -0.15484(8) 0.0394(4) Uani 1 1 d . . .
H33A H 0.3250 0.4037 -0.1978 0.059 Uiso 1 1 calc R . .
H33B H 0.3510 0.3854 -0.1194 0.059 Uiso 1 1 calc R . .
H33C H 0.3317 0.5351 -0.1506 0.059 Uiso 1 1 calc R . .
N2 N -0.10796(14) 0.42001(14) -0.26925(7) 0.0278(3) Uani 1 1 d . . .
H2C H -0.1857(19) 0.4331(19) -0.2616(9) 0.048(6) Uiso 1 1 d . . .
H2B H -0.0865(16) 0.4891(19) -0.2989(9) 0.042(5) Uiso 1 1 d . . .

loop_
_atom_site_aniso_label
_atom_site_aniso_U_11
_atom_site_aniso_U_22
_atom_site_aniso_U_33
_atom_site_aniso_U_23
_atom_site_aniso_U_13
_atom_site_aniso_U_12
O1 0.0346(7) 0.0304(6) 0.0255(6) -0.0036(5) -0.0057(5) 0.0033(5)
C1 0.0262(9) 0.0262(8) 0.0200(8) 0.0011(6) 0.0015(6) -0.0021(6)
C2 0.0316(10) 0.0238(8) 0.0274(9) 0.0006(6) 0.0012(7) 0.0060(7)
C3 0.0342(10) 0.0216(8) 0.0253(8) -0.0043(6) 0.0009(7) 0.0014(7)
C4 0.0275(9) 0.0235(8) 0.0204(8) -0.0005(6) 0.0014(6) -0.0023(6)
C5 0.0310(9) 0.0225(8) 0.0261(8) 0.0017(6) 0.0010(7) 0.0031(7)
C6 0.0340(9) 0.0214(8) 0.0223(8) -0.0034(6) 0.0016(7) -0.0010(6)
C7 0.0312(9) 0.0177(7) 0.0226(8) -0.0001(5) 0.0004(7) 0.0015(6)
C8 0.0267(9) 0.0244(8) 0.0273(9) -0.0018(6) 0.0031(7) 0.0037(6)
C9 0.0380(10) 0.0256(8) 0.0209(8) -0.0012(6) 0.0044(7) 0.0048(7)
C10 0.0343(10) 0.0183(7) 0.0230(8) -0.0002(6) -0.0030(7) 0.0015(6)
C11 0.0271(9) 0.0250(8) 0.0288(9) 0.0011(6) 0.0011(7) 0.0000(6)
C12 0.0312(9) 0.0226(8) 0.0222(8) 0.0002(6) 0.0016(7) 0.0009(6)
C13 0.0340(10) 0.0446(10) 0.0291(9) 0.0020(7) 0.0063(8) -0.0025(8)
N1 0.0381(10) 0.0307(8) 0.0238(7) -0.0037(6) -0.0043(7) -0.0004(7)
O2 0.0375(7) 0.0264(6) 0.0215(6) -0.0004(4) -0.0072(5) -0.0001(5)
C21 0.0256(9) 0.0254(8) 0.0200(8) -0.0031(6) -0.0022(6) 0.0041(6)
C22 0.0305(9) 0.0245(8) 0.0281(9) -0.0041(6) -0.0038(7) -0.0038(7)
C23 0.0297(9) 0.0226(8) 0.0263(8) 0.0025(6) -0.0015(7) -0.0028(6)
C24 0.0242(9) 0.0244(8) 0.0213(8) -0.0008(6) 0.0006(6) 0.0014(6)
C26 0.0319(9) 0.0227(8) 0.0232(8) 0.0030(6) -0.0011(7) 0.0000(7)
C25 0.0274(9) 0.0247(8) 0.0243(8) -0.0022(6) -0.0008(7) -0.0036(6)
C27 0.0269(9) 0.0176(7) 0.0217(8) -0.0005(5) -0.0016(6) -0.0005(6)
C28 0.0301(9) 0.0220(8) 0.0208(8) 0.0012(6) 0.0028(7) -0.0016(6)
C29 0.0236(9) 0.0227(8) 0.0257(8) 0.0008(6) 0.0009(6) -0.0012(6)
C30 0.0303(9) 0.0175(7) 0.0213(8) -0.0001(5) -0.0041(6) 0.0007(6)
C31 0.0291(9) 0.0281(8) 0.0198(8) 0.0013(6) 0.0028(7) 0.0011(7)
C32 0.0269(9) 0.0244(8) 0.0242(8) 0.0000(6) 0.0007(7) 0.0006(6)
C33 0.0300(10) 0.0566(12) 0.0315(10) 0.0027(8) 0.0035(8) 0.0002(8)
N2 0.0293(9) 0.0304(8) 0.0221(7) 0.0022(5) -0.0045(6) 0.0002(6)

loop_
_atom_type_symbol
_atom_type_description
_atom_type_scat_dispersion_real
_atom_type_scat_dispersion_imag
_atom_type_scat_source
C C 0.0033 0.0016 'International Tables Vol C Tables 4.2.6.8 and 6.1.1.4'
H H 0.0000 0.0000 'International Tables Vol C Tables 4.2.6.8 and 6.1.1.4'
N N 0.0061 0.0033 'International Tables Vol C Tables 4.2.6.8 and 6.1.1.4'
O O 0.0106 0.0060 'International Tables Vol C Tables 4.2.6.8 and 6.1.1.4'

loop_
_geom_angle_atom_site_label_1
_geom_angle_atom_site_label_2
_geom_angle_atom_site_label_3
_geom_angle
_geom_angle_site_symmetry_1
_geom_angle_site_symmetry_3
_geom_angle_publ_flag
C1 O1 H1A 107.8(13) . . ?
O1 C1 C2 117.70(13) . . ?
O1 C1 C6 122.58(13) . . ?
C2 C1 C6 119.72(14) . . ?
C3 C2 C1 119.84(14) . . ?
C3 C2 H2 120.1 . . ?
C1 C2 H2 120.1 . . ?
C2 C3 C4 121.72(14) . . ?
C2 C3 H3 119.1 . . ?
C4 C3 H3 119.1 . . ?
C5 C4 C3 117.18(14) . . ?
C5 C4 C7 122.52(13) . . ?
C3 C4 C7 120.30(13) . . ?
C6 C5 C4 121.67(14) . . ?
C6 C5 H5 119.2 . . ?
C4 C5 H5 119.2 . . ?
C5 C6 C1 119.86(13) . . ?
C5 C6 H6 120.1 . . ?
C1 C6 H6 120.1 . . ?
C8 C7 C12 118.32(14) . . ?
C8 C7 C4 119.99(15) . . ?
C12 C7 C4 121.63(13) . . ?
C9 C8 C7 121.68(16) . . ?
C9 C8 H8 119.2 . . ?
C7 C8 H8 119.2 . . ?
C8 C9 C10 120.11(14) . . ?
C8 C9 H9 119.9 . . ?
C10 C9 H9 119.9 . . ?
C9 C10 C11 119.00(14) . . ?
C9 C10 N1 120.04(14) . . ?
C11 C10 N1 120.88(16) . . ?
C12 C11 C10 121.19(15) . . ?
C12 C11 H11 119.4 . . ?
C10 C11 H11 119.4 . . ?
C11 C12 C7 119.65(14) . . ?
C11 C12 C13 119.16(15) . . ?
C7 C12 C13 121.13(14) . . ?
C12 C13 H13A 109.5 . . ?
C12 C13 H13B 109.5 . . ?
H13A C13 H13B 109.5 . . ?
C12 C13 H13C 109.5 . . ?
H13A C13 H13C 109.5 . . ?
H13B C13 H13C 109.5 . . ?
C10 N1 H1B 111.5(12) . . ?
C10 N1 H1C 111.9(11) . . ?
H1B N1 H1C 110.3(16) . . ?
C21 O2 H2A 113.2(12) . . ?
O2 C21 C26 122.49(13) . . ?
O2 C21 C22 118.05(13) . . ?
C26 C21 C22 119.45(14) . . ?
C23 C22 C21 120.17(14) . . ?
C23 C22 H22 119.9 . . ?
C21 C22 H22 119.9 . . ?
C22 C23 C24 121.33(14) . . ?
C22 C23 H23 119.3 . . ?
C24 C23 H23 119.3 . . ?
C23 C24 C25 117.19(14) . . ?
C23 C24 C27 123.27(13) . . ?
C25 C24 C27 119.51(13) . . ?
C25 C26 C21 119.88(14) . . ?
C25 C26 H26 120.1 . . ?
C21 C26 H26 120.1 . . ?
C26 C25 C24 121.94(14) . . ?
C26 C25 H25 119.0 . . ?
C24 C25 H25 119.0 . . ?
C28 C27 C32 117.98(14) . . ?
C28 C27 C24 118.79(13) . . ?
C32 C27 C24 123.16(14) . . ?
C29 C28 C27 122.30(14) . . ?
C29 C28 H28 118.9 . . ?
C27 C28 H28 118.9 . . ?
C28 C29 C30 119.64(15) . . ?
C28 C29 H29 120.2 . . ?
C30 C29 H29 120.2 . . ?
C31 C30 C29 118.56(14) . . ?
C31 C30 N2 120.41(14) . . ?
C29 C30 N2 120.97(15) . . ?
C30 C31 C32 122.24(14) . . ?
C30 C31 H31 118.9 . . ?
C32 C31 H31 118.9 . . ?
C31 C32 C27 119.21(15) . . ?
C31 C32 C33 119.08(14) . . ?
C27 C32 C33 121.69(14) . . ?
C32 C33 H33A 109.5 . . ?
C32 C33 H33B 109.5 . . ?
H33A C33 H33B 109.5 . . ?
C32 C33 H33C 109.5 . . ?
H33A C33 H33C 109.5 . . ?
H33B C33 H33C 109.5 . . ?
C30 N2 H2C 111.0(12) . . ?
C30 N2 H2B 110.8(11) . . ?
H2C N2 H2B 109.0(15) . . ?

loop_
_geom_bond_atom_site_label_1
_geom_bond_atom_site_label_2
_geom_bond_distance
_geom_bond_site_symmetry_2
_geom_bond_publ_flag
O1 C1 1.3774(18) . ?
O1 H1A 0.89(2) . ?
C1 C2 1.385(2) . ?
C1 C6 1.391(2) . ?
C2 C3 1.380(2) . ?
C2 H2 0.9300 . ?
C3 C4 1.399(2) . ?
C3 H3 0.9300 . ?
C4 C5 1.398(2) . ?
C4 C7 1.484(2) . ?
C5 C6 1.378(2) . ?
C5 H5 0.9300 . ?
C6 H6 0.9300 . ?
C7 C8 1.397(2) . ?
C7 C12 1.403(2) . ?
C8 C9 1.383(2) . ?
C8 H8 0.9300 . ?
C9 C10 1.385(2) . ?
C9 H9 0.9300 . ?
C10 C11 1.396(2) . ?
C10 N1 1.419(2) . ?
C11 C12 1.395(2) . ?
C11 H11 0.9300 . ?
C12 C13 1.507(2) . ?
C13 H13A 0.9600 . ?
C13 H13B 0.9600 . ?
C13 H13C 0.9600 . ?
N1 H1B 0.883(19) . ?
N1 H1C 0.92(2) . ?
O2 C21 1.3778(17) . ?
O2 H2A 0.91(2) . ?
C21 C26 1.383(2) . ?
C21 C22 1.392(2) . ?
C22 C23 1.382(2) . ?
C22 H22 0.9300 . ?
C23 C24 1.397(2) . ?
C23 H23 0.9300 . ?
C24 C25 1.398(2) . ?
C24 C27 1.491(2) . ?
C26 C25 1.379(2) . ?
C26 H26 0.9300 . ?
C25 H25 0.9300 . ?
C27 C28 1.397(2) . ?
C27 C32 1.407(2) . ?
C28 C29 1.384(2) . ?
C28 H28 0.9300 . ?
C29 C30 1.394(2) . ?
C29 H29 0.9300 . ?
C30 C31 1.388(2) . ?
C30 N2 1.4258(19) . ?
C31 C32 1.393(2) . ?
C31 H31 0.9300 . ?
C32 C33 1.508(2) . ?
C33 H33A 0.9600 . ?
C33 H33B 0.9600 . ?
C33 H33C 0.9600 . ?
N2 H2C 0.91(2) . ?
N2 H2B 0.936(18) . ?

loop_
_geom_torsion_atom_site_label_1
_geom_torsion_atom_site_label_2
_geom_torsion_atom_site_label_3
_geom_torsion_atom_site_label_4
_geom_torsion
_geom_torsion_site_symmetry_1
_geom_torsion_site_symmetry_2
_geom_torsion_site_symmetry_3
_geom_torsion_site_symmetry_4
_geom_torsion_publ_flag
O1 C1 C2 C3 178.90(14) . . . . ?
C6 C1 C2 C3 -1.3(2) . . . . ?
C1 C2 C3 C4 0.9(2) . . . . ?
C2 C3 C4 C5 0.1(2) . . . . ?
C2 C3 C4 C7 -179.65(15) . . . . ?
C3 C4 C5 C6 -0.7(2) . . . . ?
C7 C4 C5 C6 179.05(14) . . . . ?
C4 C5 C6 C1 0.3(2) . . . . ?
O1 C1 C6 C5 -179.50(14) . . . . ?
C2 C1 C6 C5 0.7(2) . . . . ?
C5 C4 C7 C8 -112.17(17) . . . . ?
C3 C4 C7 C8 67.59(19) . . . . ?
C5 C4 C7 C12 70.5(2) . . . . ?
C3 C4 C7 C12 -109.71(17) . . . . ?
C12 C7 C8 C9 0.4(2) . . . . ?
C4 C7 C8 C9 -177.01(13) . . . . ?
C7 C8 C9 C10 1.5(2) . . . . ?
C8 C9 C10 C11 -2.5(2) . . . . ?
C8 C9 C10 N1 -179.43(13) . . . . ?
C9 C10 C11 C12 1.8(2) . . . . ?
N1 C10 C11 C12 178.68(13) . . . . ?
C10 C11 C12 C7 0.0(2) . . . . ?
C10 C11 C12 C13 177.49(14) . . . . ?
C8 C7 C12 C11 -1.1(2) . . . . ?
C4 C7 C12 C11 176.23(13) . . . . ?
C8 C7 C12 C13 -178.51(13) . . . . ?
C4 C7 C12 C13 -1.2(2) . . . . ?
O2 C21 C22 C23 -177.32(14) . . . . ?
C26 C21 C22 C23 1.9(2) . . . . ?
C21 C22 C23 C24 -0.4(2) . . . . ?
C22 C23 C24 C25 -0.7(2) . . . . ?
C22 C23 C24 C27 177.44(14) . . . . ?
O2 C21 C26 C25 176.90(14) . . . . ?
C22 C21 C26 C25 -2.3(2) . . . . ?
C21 C26 C25 C24 1.2(2) . . . . ?
C23 C24 C25 C26 0.3(2) . . . . ?
C27 C24 C25 C26 -177.91(14) . . . . ?
C23 C24 C27 C28 -121.96(16) . . . . ?
C25 C24 C27 C28 56.17(19) . . . . ?
C23 C24 C27 C32 61.1(2) . . . . ?
C25 C24 C27 C32 -120.78(16) . . . . ?
C32 C27 C28 C29 1.1(2) . . . . ?
C24 C27 C28 C29 -175.96(12) . . . . ?
C27 C28 C29 C30 1.5(2) . . . . ?
C28 C29 C30 C31 -2.7(2) . . . . ?
C28 C29 C30 N2 174.44(13) . . . . ?
C29 C30 C31 C32 1.3(2) . . . . ?
N2 C30 C31 C32 -175.81(13) . . . . ?
C30 C31 C32 C27 1.3(2) . . . . ?
C30 C31 C32 C33 179.77(14) . . . . ?
C28 C27 C32 C31 -2.5(2) . . . . ?
C24 C27 C32 C31 174.49(13) . . . . ?
C28 C27 C32 C33 179.09(14) . . . . ?
C24 C27 C32 C33 -3.9(2) . . . . ?
